data_7013774
loop_
_publ_author_name
'Tamm, Matthias'
'Bannenberg, Thomas'
'Fr\"ohlich, Roland'
'Grimme, Stefan'
'Gerenkamp, Mareike'

_publ_section_title
;
 Mono- and dinuclear molybdenum complexes with sterically demanding
 cycloheptatrienyl ligands.
;
_journal_issue 3
_journal_name_full 'Dalton transactions (Cambridge, England : 2003)'
_journal_page_first 482
_journal_page_last 491
_journal_paper_doi 10.1039/b314347c
_journal_year 2004
_chemical_formula_sum 'C41 H69 Cl3 Mo2'
_chemical_formula_weight 860.19
_chemical_name_systematic
;
?
;
_space_group_IT_number 2
_symmetry_cell_setting triclinic
_symmetry_space_group_name_Hall '-P 1'
_symmetry_space_group_name_H-M 'P -1'
_atom_sites_solution_hydrogens geom
_atom_sites_solution_primary direct
_atom_sites_solution_secondary difmap
_audit_creation_method SHELXL-97
_cell_angle_alpha 113.58(1)
_cell_angle_beta 90.72(1)
_cell_angle_gamma 107.98(1)
_cell_formula_units_Z 2
_cell_length_a 11.954(1)
_cell_length_b 12.776(1)
_cell_length_c 15.913(1)
_cell_measurement_temperature 198(2)
_cell_volume 2092.6(4)
_computing_cell_refinement 'Collect (Nonius B.V., 1998)'
_computing_data_collection 'Collect (Nonius B.V., 1998)'
_computing_data_reduction 'Denzo-SMN (Otwiwnoski & Minor, 1997)'
_computing_molecular_graphics 'ORTEP-3 (Farrugia, 1999)'
_computing_publication_material 'SHELXL-97 (Sheldrick, 1997)'
_computing_structure_refinement 'SHELXL-97 (Sheldrick, 1997)'
_computing_structure_solution 'SHELXS-97 (Sheldrick, 1990)'
_diffrn_ambient_temperature 198(2)
_diffrn_measured_fraction_theta_full 0.976
_diffrn_measured_fraction_theta_max 0.976
_diffrn_measurement_device_type 'Nonius KappaCCD'
_diffrn_measurement_method '\w and \f scans'
_diffrn_radiation_monochromator graphite
_diffrn_radiation_source 'rotating anode Nonius FR591'
_diffrn_radiation_type MoK\a
_diffrn_radiation_wavelength 0.71073
_diffrn_reflns_av_R_equivalents 0.0402
_diffrn_reflns_av_sigmaI/netI 0.0503
_diffrn_reflns_limit_h_max 15
_diffrn_reflns_limit_h_min -13
_diffrn_reflns_limit_k_max 16
_diffrn_reflns_limit_k_min -16
_diffrn_reflns_limit_l_max 20
_diffrn_reflns_limit_l_min -21
_diffrn_reflns_number 23199
_diffrn_reflns_theta_full 28.27
_diffrn_reflns_theta_max 28.27
_diffrn_reflns_theta_min 1.41
_exptl_absorpt_coefficient_mu 0.817
_exptl_absorpt_correction_T_max 0.9228
_exptl_absorpt_correction_T_min 0.7630
_exptl_absorpt_correction_type empirical
_exptl_absorpt_process_details 'SORTAV (Blessing, 1995 & 1997)'
_exptl_crystal_colour black
_exptl_crystal_density_diffrn 1.365
_exptl_crystal_density_method 'not measured'
_exptl_crystal_description plate
_exptl_crystal_F_000 900
_exptl_crystal_size_max 0.35
_exptl_crystal_size_mid 0.30
_exptl_crystal_size_min 0.10
_refine_diff_density_max 1.529
_refine_diff_density_min -0.730
_refine_diff_density_rms 0.085
_refine_ls_extinction_method none
_refine_ls_goodness_of_fit_ref 1.014
_refine_ls_hydrogen_treatment mixed
_refine_ls_matrix_type full
_refine_ls_number_parameters 434
_refine_ls_number_reflns 10111
_refine_ls_number_restraints 0
_refine_ls_restrained_S_all 1.014
_refine_ls_R_factor_all 0.0545
_refine_ls_R_factor_gt 0.0377
_refine_ls_shift/su_max 0.002
_refine_ls_shift/su_mean 0.000
_refine_ls_structure_factor_coef Fsqd
_refine_ls_weighting_details 'calc w=1/[\s^2^(Fo^2^)+(0.0235P)^2^+3.1092P] where P=(Fo^2^+2Fc^2^)/3'
_refine_ls_weighting_scheme calc
_refine_ls_wR_factor_gt 0.0803
_refine_ls_wR_factor_ref 0.0880
_reflns_number_gt 8196
_reflns_number_total 10111
_reflns_threshold_expression >2sigma(I)
_cod_data_source_file b314347c.txt
_cod_data_source_block tam1670
_cod_original_cell_volume 2092.6(3)
_cod_original_sg_symbol_H-M P-1
_cod_database_code 7013774

loop_
_symmetry_equiv_pos_as_xyz
'x, y, z'
'-x, -y, -z'

loop_
_atom_site_label
_atom_site_type_symbol
_atom_site_fract_x
_atom_site_fract_y
_atom_site_fract_z
_atom_site_U_iso_or_equiv
_atom_site_adp_type
_atom_site_occupancy
_atom_site_symmetry_multiplicity
_atom_site_calc_flag
_atom_site_refinement_flags
_atom_site_disorder_assembly
_atom_site_disorder_group
Mo1A Mo 0.82710(2) 0.695508(19) 0.329486(15) 0.02083(6) Uani 1 1 d . . .
Mo1B Mo 1.05130(2) 0.60024(2) 0.309696(16) 0.02190(6) Uani 1 1 d . . .
Cl1 Cl 0.89388(7) 0.56971(7) 0.18748(5) 0.03315(16) Uani 1 1 d . . .
Cl2 Cl 1.04492(6) 0.81262(6) 0.37869(5) 0.03199(16) Uani 1 1 d . . .
Cl3 Cl 0.87843(7) 0.56054(7) 0.39191(5) 0.03425(16) Uani 1 1 d . . .
C1A C 0.7292(2) 0.7660(2) 0.45157(19) 0.0250(6) Uani 1 1 d . . .
C2A C 0.6552(2) 0.6502(2) 0.38433(19) 0.0242(6) Uani 1 1 d . . .
H2A H 0.6186 0.5945 0.4096 0.029 Uiso 1 1 calc R . .
C3A C 0.6256(2) 0.6023(2) 0.28674(19) 0.0237(5) Uani 1 1 d . . .
C4A C 0.6717(2) 0.6649(2) 0.23146(19) 0.0249(6) Uani 1 1 d . . .
H4A H 0.6454 0.6171 0.1668 0.030 Uiso 1 1 calc R . .
C5A C 0.7491(2) 0.7844(2) 0.25390(19) 0.0248(6) Uani 1 1 d . . .
C6A C 0.8031(3) 0.8705(2) 0.34476(19) 0.0255(6) Uani 1 1 d . . .
H6A H 0.8541 0.9466 0.3490 0.031 Uiso 1 1 calc R . .
C7A C 0.7943(2) 0.8628(2) 0.43069(19) 0.0251(6) Uani 1 1 d . . .
H7A H 0.8398 0.9348 0.4831 0.030 Uiso 1 1 calc R . .
C8A C 0.7476(3) 0.7896(3) 0.5550(2) 0.0306(6) Uani 1 1 d . . .
C9A C 0.8794(3) 0.8325(3) 0.5938(2) 0.0444(8) Uani 1 1 d . . .
H9A H 0.8880 0.8499 0.6599 0.067 Uiso 1 1 calc R . .
H9B H 0.9224 0.9063 0.5863 0.067 Uiso 1 1 calc R . .
H9C H 0.9124 0.7687 0.5601 0.067 Uiso 1 1 calc R . .
C10A C 0.6842(3) 0.6770(3) 0.5716(2) 0.0411(8) Uani 1 1 d . . .
H10A H 0.7172 0.6130 0.5386 0.062 Uiso 1 1 calc R . .
H10B H 0.5989 0.6478 0.5485 0.062 Uiso 1 1 calc R . .
H10C H 0.6960 0.6982 0.6382 0.062 Uiso 1 1 calc R . .
C11A C 0.6958(3) 0.8892(3) 0.6087(2) 0.0441(8) Uani 1 1 d . . .
H11A H 0.6999 0.9021 0.6738 0.066 Uiso 1 1 calc R . .
H11B H 0.6126 0.8640 0.5815 0.066 Uiso 1 1 calc R . .
H11C H 0.7419 0.9650 0.6051 0.066 Uiso 1 1 calc R . .
C12A C 0.5408(3) 0.4681(2) 0.2370(2) 0.0286(6) Uani 1 1 d . . .
C13A C 0.5315(4) 0.4162(3) 0.1317(2) 0.0570(11) Uani 1 1 d . . .
H13A H 0.4764 0.3320 0.1042 0.085 Uiso 1 1 calc R . .
H13B H 0.6103 0.4181 0.1144 0.085 Uiso 1 1 calc R . .
H13C H 0.5020 0.4650 0.1088 0.085 Uiso 1 1 calc R . .
C14A C 0.4174(3) 0.4669(3) 0.2624(3) 0.0482(9) Uani 1 1 d . . .
H14A H 0.3601 0.3840 0.2307 0.072 Uiso 1 1 calc R . .
H14B H 0.3925 0.5211 0.2430 0.072 Uiso 1 1 calc R . .
H14C H 0.4207 0.4948 0.3297 0.072 Uiso 1 1 calc R . .
C15A C 0.5787(3) 0.3838(3) 0.2680(3) 0.0475(9) Uani 1 1 d . . .
H15A H 0.5779 0.4098 0.3349 0.071 Uiso 1 1 calc R . .
H15B H 0.6593 0.3870 0.2548 0.071 Uiso 1 1 calc R . .
H15C H 0.5233 0.3003 0.2343 0.071 Uiso 1 1 calc R . .
C16A C 0.7836(3) 0.8234(3) 0.1747(2) 0.0300(6) Uani 1 1 d . . .
C17A C 0.7310(4) 0.7213(3) 0.0786(2) 0.0498(9) Uani 1 1 d . . .
H17A H 0.7530 0.7522 0.0316 0.075 Uiso 1 1 calc R . .
H17B H 0.6441 0.6905 0.0732 0.075 Uiso 1 1 calc R . .
H17C H 0.7620 0.6554 0.0689 0.075 Uiso 1 1 calc R . .
C18A C 0.7339(4) 0.9249(4) 0.1865(3) 0.0596(11) Uani 1 1 d . . .
H18A H 0.7701 0.9941 0.2467 0.089 Uiso 1 1 calc R . .
H18B H 0.6474 0.8947 0.1839 0.089 Uiso 1 1 calc R . .
H18C H 0.7525 0.9509 0.1366 0.089 Uiso 1 1 calc R . .
C19A C 0.9178(3) 0.8707(3) 0.1785(2) 0.0480(9) Uani 1 1 d . . .
H19A H 0.9500 0.8064 0.1718 0.072 Uiso 1 1 calc R . .
H19B H 0.9539 0.9407 0.2382 0.072 Uiso 1 1 calc R . .
H19C H 0.9360 0.8956 0.1280 0.072 Uiso 1 1 calc R . .
C1B C 1.0740(3) 0.4182(2) 0.22150(19) 0.0269(6) Uani 1 1 d . . .
C2B C 1.1355(3) 0.5070(3) 0.1903(2) 0.0277(6) Uani 1 1 d . . .
H2B H 1.1185 0.4811 0.1252 0.033 Uiso 1 1 calc R . .
C3B C 1.2177(3) 0.6271(3) 0.2380(2) 0.0280(6) Uani 1 1 d . . .
C4B C 1.2493(2) 0.6905(3) 0.3350(2) 0.0276(6) Uani 1 1 d . . .
H4B H 1.2994 0.7727 0.3552 0.033 Uiso 1 1 calc R . .
C5B C 1.2214(2) 0.6558(3) 0.4087(2) 0.0273(6) Uani 1 1 d . . .
C6B C 1.1460(3) 0.5406(3) 0.3964(2) 0.0276(6) Uani 1 1 d . . .
H6B H 1.1363 0.5303 0.4521 0.033 Uiso 1 1 calc R . .
C7B C 1.0821(3) 0.4371(3) 0.3146(2) 0.0284(6) Uani 1 1 d . . .
H7B H 1.0370 0.3687 0.3246 0.034 Uiso 1 1 calc R . .
C8B C 0.9885(3) 0.2933(3) 0.1501(2) 0.0365(7) Uani 1 1 d . . .
C9B C 0.8658(3) 0.2589(3) 0.1786(3) 0.0577(11) Uani 1 1 d . . .
H9D H 0.8303 0.3209 0.1850 0.087 Uiso 1 1 calc R . .
H9E H 0.8737 0.2538 0.2381 0.087 Uiso 1 1 calc R . .
H9F H 0.8145 0.1800 0.1311 0.087 Uiso 1 1 calc R . .
C10B C 0.9682(4) 0.2884(3) 0.0534(2) 0.0518(9) Uani 1 1 d . . .
H10D H 0.9152 0.2070 0.0108 0.078 Uiso 1 1 calc R . .
H10E H 1.0446 0.3066 0.0309 0.078 Uiso 1 1 calc R . .
H10F H 0.9316 0.3485 0.0563 0.078 Uiso 1 1 calc R . .
C11B C 1.0477(4) 0.1999(3) 0.1424(3) 0.0668(13) Uani 1 1 d . . .
H11D H 1.0568 0.1969 0.2026 0.100 Uiso 1 1 calc R . .
H11E H 1.1263 0.2234 0.1240 0.100 Uiso 1 1 calc R . .
H11F H 0.9981 0.1196 0.0957 0.100 Uiso 1 1 calc R . .
C12B C 1.2670(3) 0.6982(3) 0.1791(2) 0.0349(7) Uani 1 1 d . . .
C13B C 1.2764(10) 0.6191(5) 0.0861(5) 0.207(6) Uani 1 1 d . . .
H13D H 1.1964 0.5684 0.0509 0.311 Uiso 1 1 calc R . .
H13E H 1.3199 0.5669 0.0894 0.311 Uiso 1 1 calc R . .
H13F H 1.3190 0.6684 0.0549 0.311 Uiso 1 1 calc R . .
C14B C 1.3900(5) 0.7890(8) 0.2236(5) 0.157(4) Uani 1 1 d . . .
H14D H 1.4418 0.7473 0.2335 0.236 Uiso 1 1 calc R . .
H14E H 1.3856 0.8511 0.2833 0.236 Uiso 1 1 calc R . .
H14F H 1.4226 0.8276 0.1828 0.236 Uiso 1 1 calc R . .
C15B C 1.1940(5) 0.7732(6) 0.1757(4) 0.098(2) Uani 1 1 d . . .
H15D H 1.2326 0.8246 0.1449 0.147 Uiso 1 1 calc R . .
H15E H 1.1870 0.8247 0.2390 0.147 Uiso 1 1 calc R . .
H15F H 1.1144 0.7195 0.1409 0.147 Uiso 1 1 calc R . .
C16B C 1.2730(3) 0.7499(3) 0.5099(2) 0.0348(7) Uani 1 1 d . . .
C17B C 1.1745(4) 0.7617(4) 0.5703(2) 0.0531(10) Uani 1 1 d . . .
H17D H 1.2105 0.8164 0.6350 0.080 Uiso 1 1 calc R . .
H17E H 1.1274 0.6815 0.5662 0.080 Uiso 1 1 calc R . .
H17F H 1.1226 0.7949 0.5484 0.080 Uiso 1 1 calc R . .
C18B C 1.3446(3) 0.8764(3) 0.5191(3) 0.0488(9) Uani 1 1 d . . .
H18D H 1.2927 0.9085 0.4961 0.073 Uiso 1 1 calc R . .
H18E H 1.4099 0.8718 0.4827 0.073 Uiso 1 1 calc R . .
H18F H 1.3773 0.9302 0.5845 0.073 Uiso 1 1 calc R . .
C19B C 1.3562(4) 0.7021(3) 0.5467(3) 0.0570(11) Uani 1 1 d . . .
H19D H 1.4161 0.6893 0.5059 0.085 Uiso 1 1 calc R . .
H19E H 1.3097 0.6250 0.5482 0.085 Uiso 1 1 calc R . .
H19F H 1.3959 0.7616 0.6095 0.085 Uiso 1 1 calc R . .
C21 C 1.4532(4) 1.0297(4) 0.0103(3) 0.0596(11) Uani 1 1 d . . .
H21A H 1.4935 1.1190 0.0376 0.072 Uiso 1 1 calc R . .
H21B H 1.4037 1.0061 -0.0491 0.072 Uiso 1 1 calc R . .
C22 C 1.3736(4) 0.9989(4) 0.0741(3) 0.0667(12) Uani 1 1 d . . .
H22A H 1.4233 1.0232 0.1335 0.080 Uiso 1 1 calc R . .
H22B H 1.3341 0.9096 0.0469 0.080 Uiso 1 1 calc R . .
C23 C 1.2789(4) 1.0571(4) 0.0946(4) 0.0710(13) Uani 1 1 d . . .
H23A H 1.3166 1.1456 0.1264 0.106 Uiso 1 1 calc R . .
H23B H 1.2286 1.0281 0.1345 0.106 Uiso 1 1 calc R . .
H23C H 1.2297 1.0352 0.0364 0.106 Uiso 1 1 calc R . .

loop_
_atom_site_aniso_label
_atom_site_aniso_U_11
_atom_site_aniso_U_22
_atom_site_aniso_U_33
_atom_site_aniso_U_23
_atom_site_aniso_U_13
_atom_site_aniso_U_12
Mo1A 0.01917(12) 0.02137(11) 0.02182(12) 0.00868(9) 0.00268(9) 0.00745(9)
Mo1B 0.02025(12) 0.02428(12) 0.02394(13) 0.01163(10) 0.00481(9) 0.00935(9)
Cl1 0.0322(4) 0.0400(4) 0.0280(4) 0.0096(3) 0.0035(3) 0.0199(3)
Cl2 0.0239(3) 0.0263(3) 0.0419(4) 0.0108(3) 0.0019(3) 0.0085(3)
Cl3 0.0294(4) 0.0422(4) 0.0429(4) 0.0258(3) 0.0119(3) 0.0172(3)
C1A 0.0230(14) 0.0291(13) 0.0244(14) 0.0102(11) 0.0061(11) 0.0125(11)
C2A 0.0192(13) 0.0248(13) 0.0308(15) 0.0132(11) 0.0066(11) 0.0086(10)
C3A 0.0168(13) 0.0252(13) 0.0286(14) 0.0104(11) 0.0014(11) 0.0081(10)
C4A 0.0230(14) 0.0268(13) 0.0252(14) 0.0095(11) 0.0006(11) 0.0110(11)
C5A 0.0235(14) 0.0281(13) 0.0254(14) 0.0119(11) 0.0030(11) 0.0116(11)
C6A 0.0271(15) 0.0219(12) 0.0292(15) 0.0113(11) 0.0055(11) 0.0101(11)
C7A 0.0260(14) 0.0212(12) 0.0237(14) 0.0046(11) 0.0031(11) 0.0089(11)
C8A 0.0331(16) 0.0333(15) 0.0230(14) 0.0117(12) 0.0058(12) 0.0087(13)
C9A 0.0386(19) 0.057(2) 0.0299(17) 0.0178(16) -0.0027(14) 0.0076(16)
C10A 0.046(2) 0.0449(18) 0.0334(17) 0.0214(15) 0.0084(15) 0.0111(15)
C11A 0.054(2) 0.0412(18) 0.0328(18) 0.0106(15) 0.0161(16) 0.0178(16)
C12A 0.0236(14) 0.0261(13) 0.0309(15) 0.0106(12) -0.0007(12) 0.0040(11)
C13A 0.075(3) 0.0320(17) 0.0340(19) 0.0052(15) 0.0000(18) -0.0091(17)
C14A 0.0252(17) 0.0423(18) 0.070(3) 0.0222(18) 0.0042(16) 0.0049(14)
C15A 0.047(2) 0.0263(15) 0.061(2) 0.0147(16) -0.0117(18) 0.0071(14)
C16A 0.0346(17) 0.0301(14) 0.0286(15) 0.0158(12) 0.0049(12) 0.0110(12)
C17A 0.063(3) 0.0475(19) 0.0293(18) 0.0188(15) 0.0026(16) 0.0033(18)
C18A 0.090(3) 0.068(3) 0.059(2) 0.046(2) 0.028(2) 0.050(2)
C19A 0.047(2) 0.056(2) 0.0399(19) 0.0282(17) 0.0078(16) 0.0056(17)
C1B 0.0266(15) 0.0279(14) 0.0291(15) 0.0103(12) 0.0068(12) 0.0157(12)
C2B 0.0296(15) 0.0361(15) 0.0273(15) 0.0165(12) 0.0122(12) 0.0200(13)
C3B 0.0256(15) 0.0355(15) 0.0351(16) 0.0199(13) 0.0146(12) 0.0194(12)
C4B 0.0176(13) 0.0290(14) 0.0395(17) 0.0181(13) 0.0057(12) 0.0073(11)
C5B 0.0196(14) 0.0334(14) 0.0331(15) 0.0157(12) 0.0021(11) 0.0125(11)
C6B 0.0266(15) 0.0355(15) 0.0294(15) 0.0195(13) 0.0043(12) 0.0143(12)
C7B 0.0286(15) 0.0291(14) 0.0342(16) 0.0182(13) 0.0076(12) 0.0122(12)
C8B 0.0424(19) 0.0279(14) 0.0355(17) 0.0088(13) 0.0038(14) 0.0135(13)
C9B 0.046(2) 0.046(2) 0.050(2) 0.0068(17) 0.0064(18) -0.0055(17)
C10B 0.061(3) 0.0437(19) 0.0347(19) 0.0076(16) 0.0004(17) 0.0097(18)
C11B 0.083(3) 0.0337(18) 0.074(3) 0.0063(19) -0.011(2) 0.029(2)
C12B 0.0356(17) 0.0443(17) 0.0375(17) 0.0263(15) 0.0170(14) 0.0181(14)
C13B 0.451(16) 0.069(4) 0.133(6) 0.067(4) 0.218(9) 0.091(6)
C14B 0.063(4) 0.260(9) 0.173(7) 0.190(7) -0.014(4) -0.042(5)
C15B 0.101(4) 0.147(5) 0.148(5) 0.130(5) 0.078(4) 0.081(4)
C16B 0.0314(17) 0.0370(16) 0.0330(16) 0.0140(13) -0.0029(13) 0.0092(13)
C17B 0.050(2) 0.060(2) 0.0304(18) 0.0057(17) 0.0048(16) 0.0128(19)
C18B 0.052(2) 0.0379(18) 0.045(2) 0.0137(16) -0.0075(17) 0.0059(16)
C19B 0.057(3) 0.051(2) 0.056(2) 0.0205(19) -0.023(2) 0.0129(18)
C21 0.061(3) 0.053(2) 0.075(3) 0.037(2) 0.012(2) 0.0201(19)
C22 0.065(3) 0.067(3) 0.081(3) 0.043(3) 0.017(2) 0.025(2)
C23 0.064(3) 0.059(3) 0.087(3) 0.028(2) 0.018(3) 0.020(2)

loop_
_atom_type_symbol
_atom_type_description
_atom_type_scat_dispersion_real
_atom_type_scat_dispersion_imag
_atom_type_scat_source
C C 0.0033 0.0016 'International Tables Vol C Tables 4.2.6.8 and 6.1.1.4'
H H 0.0000 0.0000 'International Tables Vol C Tables 4.2.6.8 and 6.1.1.4'
Cl Cl 0.1484 0.1585 'International Tables Vol C Tables 4.2.6.8 and 6.1.1.4'
Mo Mo -1.6832 0.6857 'International Tables Vol C Tables 4.2.6.8 and 6.1.1.4'

loop_
_geom_angle_atom_site_label_1
_geom_angle_atom_site_label_2
_geom_angle_atom_site_label_3
_geom_angle
_geom_angle_site_symmetry_1
_geom_angle_site_symmetry_3
_geom_angle_publ_flag
C4A Mo1A C2A 68.34(10) . . ?
C4A Mo1A C7A 88.03(10) . . ?
C2A Mo1A C7A 67.56(10) . . ?
C4A Mo1A C6A 67.23(10) . . ?
C2A Mo1A C6A 88.18(10) . . ?
C7A Mo1A C6A 36.45(10) . . ?
C4A Mo1A C3A 36.59(10) . . ?
C2A Mo1A C3A 36.40(10) . . ?
C7A Mo1A C3A 88.41(10) . . ?
C6A Mo1A C3A 88.34(10) . . ?
C4A Mo1A C1A 89.40(10) . . ?
C2A Mo1A C1A 36.47(10) . . ?
C7A Mo1A C1A 36.06(10) . . ?
C6A Mo1A C1A 68.55(10) . . ?
C3A Mo1A C1A 68.95(10) . . ?
C4A Mo1A C5A 36.16(10) . . ?
C2A Mo1A C5A 89.26(10) . . ?
C7A Mo1A C5A 68.39(10) . . ?
C6A Mo1A C5A 35.90(10) . . ?
C3A Mo1A C5A 68.83(10) . . ?
C1A Mo1A C5A 89.98(10) . . ?
C4A Mo1A Cl2 140.88(7) . . ?
C2A Mo1A Cl2 142.88(7) . . ?
C7A Mo1A Cl2 87.78(7) . . ?
C6A Mo1A Cl2 87.23(7) . . ?
C3A Mo1A Cl2 175.55(7) . . ?
C1A Mo1A Cl2 108.93(7) . . ?
C5A Mo1A Cl2 107.57(7) . . ?
C4A Mo1A Cl1 85.38(7) . . ?
C2A Mo1A Cl1 129.74(7) . . ?
C7A Mo1A Cl1 156.24(7) . . ?
C6A Mo1A Cl1 120.86(7) . . ?
C3A Mo1A Cl1 99.55(7) . . ?
C1A Mo1A Cl1 165.81(7) . . ?
C5A Mo1A Cl1 93.52(7) . . ?
Cl2 Mo1A Cl1 83.11(3) . . ?
C4A Mo1A Cl3 132.50(7) . . ?
C2A Mo1A Cl3 85.23(7) . . ?
C7A Mo1A Cl3 118.19(7) . . ?
C6A Mo1A Cl3 153.33(7) . . ?
C3A Mo1A Cl3 101.19(7) . . ?
C1A Mo1A Cl3 91.51(7) . . ?
C5A Mo1A Cl3 168.56(7) . . ?
Cl2 Mo1A Cl3 82.65(3) . . ?
Cl1 Mo1A Cl3 82.40(3) . . ?
C4B Mo1B C2B 68.02(11) . . ?
C4B Mo1B C7B 87.86(10) . . ?
C2B Mo1B C7B 67.34(10) . . ?
C4B Mo1B C6B 67.32(10) . . ?
C2B Mo1B C6B 88.12(10) . . ?
C7B Mo1B C6B 36.50(10) . . ?
C4B Mo1B C1B 89.31(10) . . ?
C2B Mo1B C1B 36.57(10) . . ?
C7B Mo1B C1B 35.86(10) . . ?
C6B Mo1B C1B 68.54(10) . . ?
C4B Mo1B C5B 36.51(10) . . ?
C2B Mo1B C5B 89.41(11) . . ?
C7B Mo1B C5B 68.42(10) . . ?
C6B Mo1B C5B 35.87(10) . . ?
C1B Mo1B C5B 90.18(10) . . ?
C4B Mo1B C3B 35.97(11) . . ?
C2B Mo1B C3B 36.33(10) . . ?
C7B Mo1B C3B 87.69(10) . . ?
C6B Mo1B C3B 87.70(10) . . ?
C1B Mo1B C3B 68.80(10) . . ?
C5B Mo1B C3B 68.51(10) . . ?
C4B Mo1B Cl3 142.06(8) . . ?
C2B Mo1B Cl3 142.00(8) . . ?
C7B Mo1B Cl3 87.66(8) . . ?
C6B Mo1B Cl3 87.56(8) . . ?
C1B Mo1B Cl3 108.06(8) . . ?
C5B Mo1B Cl3 108.12(8) . . ?
C3B Mo1B Cl3 175.06(7) . . ?
C4B Mo1B Cl2 85.34(7) . . ?
C2B Mo1B Cl2 131.00(7) . . ?
C7B Mo1B Cl2 154.74(8) . . ?
C6B Mo1B Cl2 119.35(8) . . ?
C1B Mo1B Cl2 167.33(8) . . ?
C5B Mo1B Cl2 92.32(7) . . ?
C3B Mo1B Cl2 100.64(7) . . ?
Cl3 Mo1B Cl2 82.94(3) . . ?
C4B Mo1B Cl1 131.14(8) . . ?
C2B Mo1B Cl1 85.40(8) . . ?
C7B Mo1B Cl1 119.55(8) . . ?
C6B Mo1B Cl1 154.83(8) . . ?
C1B Mo1B Cl1 92.46(7) . . ?
C5B Mo1B Cl1 167.38(8) . . ?
C3B Mo1B Cl1 101.02(7) . . ?
Cl3 Mo1B Cl1 82.76(3) . . ?
Cl2 Mo1B Cl1 82.52(3) . . ?
Mo1A Cl1 Mo1B 80.44(2) . . ?
Mo1A Cl2 Mo1B 80.53(2) . . ?
Mo1B Cl3 Mo1A 80.62(2) . . ?
C7A C1A C2A 124.4(3) . . ?
C7A C1A C8A 115.8(2) . . ?
C2A C1A C8A 119.8(2) . . ?
C7A C1A Mo1A 70.55(15) . . ?
C2A C1A Mo1A 69.86(15) . . ?
C8A C1A Mo1A 133.63(19) . . ?
C3A C2A C1A 132.1(3) . . ?
C3A C2A Mo1A 73.41(16) . . ?
C1A C2A Mo1A 73.68(16) . . ?
C2A C3A C4A 125.2(2) . . ?
C2A C3A C12A 116.4(2) . . ?
C4A C3A C12A 118.3(2) . . ?
C2A C3A Mo1A 70.19(15) . . ?
C4A C3A Mo1A 70.02(15) . . ?
C12A C3A Mo1A 134.70(18) . . ?
C5A C4A C3A 132.6(3) . . ?
C5A C4A Mo1A 74.44(16) . . ?
C3A C4A Mo1A 73.38(15) . . ?
C6A C5A C4A 124.0(3) . . ?
C6A C5A C16A 116.7(2) . . ?
C4A C5A C16A 119.2(2) . . ?
C6A C5A Mo1A 70.15(15) . . ?
C4A C5A Mo1A 69.40(15) . . ?
C16A C5A Mo1A 134.44(19) . . ?
C5A C6A C7A 130.9(3) . . ?
C5A C6A Mo1A 73.94(15) . . ?
C7A C6A Mo1A 71.72(15) . . ?
C1A C7A C6A 130.7(3) . . ?
C1A C7A Mo1A 73.39(15) . . ?
C6A C7A Mo1A 71.82(15) . . ?
C9A C8A C10A 107.2(3) . . ?
C9A C8A C11A 109.4(3) . . ?
C10A C8A C11A 108.5(3) . . ?
C9A C8A C1A 111.6(2) . . ?
C10A C8A C1A 113.1(2) . . ?
C11A C8A C1A 107.0(2) . . ?
C13A C12A C15A 107.2(3) . . ?
C13A C12A C14A 108.5(3) . . ?
C15A C12A C14A 108.9(3) . . ?
C13A C12A C3A 113.1(2) . . ?
C15A C12A C3A 112.5(2) . . ?
C14A C12A C3A 106.6(2) . . ?
C17A C16A C19A 107.5(3) . . ?
C17A C16A C18A 107.8(3) . . ?
C19A C16A C18A 109.2(3) . . ?
C17A C16A C5A 113.2(2) . . ?
C19A C16A C5A 112.0(2) . . ?
C18A C16A C5A 107.0(3) . . ?
C7B C1B C2B 124.1(3) . . ?
C7B C1B C8B 116.6(3) . . ?
C2B C1B C8B 119.2(3) . . ?
C7B C1B Mo1B 70.78(15) . . ?
C2B C1B Mo1B 69.85(15) . . ?
C8B C1B Mo1B 134.0(2) . . ?
C3B C2B C1B 132.1(3) . . ?
C3B C2B Mo1B 74.37(16) . . ?
C1B C2B Mo1B 73.57(16) . . ?
C4B C3B C2B 125.1(3) . . ?
C4B C3B C12B 117.4(3) . . ?
C2B C3B C12B 117.2(3) . . ?
C4B C3B Mo1B 69.40(16) . . ?
C2B C3B Mo1B 69.30(16) . . ?
C12B C3B Mo1B 134.43(19) . . ?
C3B C4B C5B 132.7(3) . . ?
C3B C4B Mo1B 74.63(17) . . ?
C5B C4B Mo1B 73.77(16) . . ?
C6B C5B C4B 124.1(3) . . ?
C6B C5B C16B 116.4(3) . . ?
C4B C5B C16B 119.4(3) . . ?
C6B C5B Mo1B 70.77(16) . . ?
C4B C5B Mo1B 69.72(15) . . ?
C16B C5B Mo1B 134.6(2) . . ?
C5B C6B C7B 130.5(3) . . ?
C5B C6B Mo1B 73.36(15) . . ?
C7B C6B Mo1B 71.65(15) . . ?
C1B C7B C6B 131.1(3) . . ?
C1B C7B Mo1B 73.36(15) . . ?
C6B C7B Mo1B 71.85(15) . . ?
C9B C8B C10B 106.5(3) . . ?
C9B C8B C11B 110.7(3) . . ?
C10B C8B C11B 107.6(3) . . ?
C9B C8B C1B 112.3(3) . . ?
C10B C8B C1B 113.0(3) . . ?
C11B C8B C1B 106.6(3) . . ?
C13B C12B C15B 110.5(5) . . ?
C13B C12B C14B 107.0(6) . . ?
C15B C12B C14B 104.6(5) . . ?
C13B C12B C3B 112.5(3) . . ?
C15B C12B C3B 111.3(3) . . ?
C14B C12B C3B 110.6(3) . . ?
C18B C16B C19B 108.3(3) . . ?
C18B C16B C17B 107.8(3) . . ?
C19B C16B C17B 109.2(3) . . ?
C18B C16B C5B 113.9(3) . . ?
C19B C16B C5B 106.1(3) . . ?
C17B C16B C5B 111.5(3) . . ?
C22 C21 C21 115.0(4) . 2_875 ?
C21 C22 C23 115.6(4) . . ?

loop_
_geom_bond_atom_site_label_1
_geom_bond_atom_site_label_2
_geom_bond_distance
_geom_bond_site_symmetry_2
_geom_bond_publ_flag
Mo1A C4A 2.242(3) . ?
Mo1A C2A 2.244(3) . ?
Mo1A C7A 2.257(3) . ?
Mo1A C6A 2.258(3) . ?
Mo1A C3A 2.286(3) . ?
Mo1A C1A 2.294(3) . ?
Mo1A C5A 2.307(3) . ?
Mo1A Cl2 2.4976(8) . ?
Mo1A Cl1 2.5017(8) . ?
Mo1A Cl3 2.5189(7) . ?
Mo1B C4B 2.240(3) . ?
Mo1B C2B 2.241(3) . ?
Mo1B C7B 2.256(3) . ?
Mo1B C6B 2.259(3) . ?
Mo1B C1B 2.290(3) . ?
Mo1B C5B 2.292(3) . ?
Mo1B C3B 2.307(3) . ?
Mo1B Cl3 2.4881(8) . ?
Mo1B Cl2 2.5139(7) . ?
Mo1B Cl1 2.5147(8) . ?
C1A C7A 1.409(4) . ?
C1A C2A 1.421(4) . ?
C1A C8A 1.550(4) . ?
C2A C3A 1.415(4) . ?
C3A C4A 1.422(4) . ?
C3A C12A 1.553(4) . ?
C4A C5A 1.413(4) . ?
C5A C6A 1.408(4) . ?
C5A C16A 1.548(4) . ?
C6A C7A 1.412(4) . ?
C8A C9A 1.529(4) . ?
C8A C10A 1.533(4) . ?
C8A C11A 1.536(4) . ?
C12A C13A 1.524(4) . ?
C12A C15A 1.527(4) . ?
C12A C14A 1.531(4) . ?
C16A C17A 1.519(4) . ?
C16A C19A 1.521(5) . ?
C16A C18A 1.534(4) . ?
C1B C7B 1.400(4) . ?
C1B C2B 1.422(4) . ?
C1B C8B 1.548(4) . ?
C2B C3B 1.419(4) . ?
C3B C4B 1.405(4) . ?
C3B C12B 1.554(4) . ?
C4B C5B 1.421(4) . ?
C5B C6B 1.402(4) . ?
C5B C16B 1.544(4) . ?
C6B C7B 1.414(4) . ?
C8B C9B 1.526(5) . ?
C8B C10B 1.528(5) . ?
C8B C11B 1.533(5) . ?
C12B C13B 1.450(6) . ?
C12B C15B 1.498(5) . ?
C12B C14B 1.507(6) . ?
C16B C18B 1.523(4) . ?
C16B C19B 1.533(4) . ?
C16B C17B 1.536(5) . ?
C21 C22 1.484(6) . ?
C21 C21 1.506(8) 2_875 ?
C22 C23 1.509(6) . ?

loop_
_geom_torsion_atom_site_label_1
_geom_torsion_atom_site_label_2
_geom_torsion_atom_site_label_3
_geom_torsion_atom_site_label_4
_geom_torsion
_geom_torsion_site_symmetry_1
_geom_torsion_site_symmetry_2
_geom_torsion_site_symmetry_3
_geom_torsion_site_symmetry_4
_geom_torsion_publ_flag
C4A Mo1A Cl1 Mo1B -175.61(7) . . . . ?
C2A Mo1A Cl1 Mo1B -118.90(9) . . . . ?
C7A Mo1A Cl1 Mo1B 110.03(18) . . . . ?
C6A Mo1A Cl1 Mo1B 124.44(8) . . . . ?
C3A Mo1A Cl1 Mo1B -141.75(7) . . . . ?
C1A Mo1A Cl1 Mo1B -106.9(3) . . . . ?
C5A Mo1A Cl1 Mo1B 149.13(7) . . . . ?
Cl2 Mo1A Cl1 Mo1B 41.84(2) . . . . ?
Cl3 Mo1A Cl1 Mo1B -41.61(2) . . . . ?
C4B Mo1B Cl1 Mo1A -118.66(10) . . . . ?
C2B Mo1B Cl1 Mo1A -173.98(7) . . . . ?
C7B Mo1B Cl1 Mo1A 125.35(9) . . . . ?
C6B Mo1B Cl1 Mo1A 110.42(18) . . . . ?
C1B Mo1B Cl1 Mo1A 150.10(8) . . . . ?
C5B Mo1B Cl1 Mo1A -108.0(3) . . . . ?
C3B Mo1B Cl1 Mo1A -141.02(7) . . . . ?
Cl3 Mo1B Cl1 Mo1A 42.20(2) . . . . ?
Cl2 Mo1B Cl1 Mo1A -41.58(2) . . . . ?
C4A Mo1A Cl2 Mo1B -115.74(11) . . . . ?
C2A Mo1A Cl2 Mo1B 113.31(11) . . . . ?
C7A Mo1A Cl2 Mo1B 160.13(7) . . . . ?
C6A Mo1A Cl2 Mo1B -163.39(7) . . . . ?
C3A Mo1A Cl2 Mo1B -168.9(9) . . . . ?
C1A Mo1A Cl2 Mo1B 130.42(7) . . . . ?
C5A Mo1A Cl2 Mo1B -133.37(7) . . . . ?
Cl1 Mo1A Cl2 Mo1B -41.85(2) . . . . ?
Cl3 Mo1A Cl2 Mo1B 41.34(2) . . . . ?
C4B Mo1B Cl2 Mo1A 174.22(8) . . . . ?
C2B Mo1B Cl2 Mo1A 118.86(10) . . . . ?
C7B Mo1B Cl2 Mo1A -110.90(18) . . . . ?
C6B Mo1B Cl2 Mo1A -125.11(9) . . . . ?
C1B Mo1B Cl2 Mo1A 108.9(3) . . . . ?
C5B Mo1B Cl2 Mo1A -149.91(8) . . . . ?
C3B Mo1B Cl2 Mo1A 141.52(8) . . . . ?
Cl3 Mo1B Cl2 Mo1A -41.93(2) . . . . ?
Cl1 Mo1B Cl2 Mo1A 41.65(2) . . . . ?
C4B Mo1B Cl3 Mo1A 114.49(11) . . . . ?
C2B Mo1B Cl3 Mo1A -114.73(12) . . . . ?
C7B Mo1B Cl3 Mo1A -162.01(8) . . . . ?
C6B Mo1B Cl3 Mo1A 161.46(8) . . . . ?
C1B Mo1B Cl3 Mo1A -132.06(8) . . . . ?
C5B Mo1B Cl3 Mo1A 131.62(7) . . . . ?
C3B Mo1B Cl3 Mo1A 178.1(9) . . . . ?
Cl2 Mo1B Cl3 Mo1A 41.49(2) . . . . ?
Cl1 Mo1B Cl3 Mo1A -41.82(2) . . . . ?
C4A Mo1A Cl3 Mo1B 118.68(10) . . . . ?
C2A Mo1A Cl3 Mo1B 173.31(7) . . . . ?
C7A Mo1A Cl3 Mo1B -125.33(8) . . . . ?
C6A Mo1A Cl3 Mo1B -110.41(17) . . . . ?
C3A Mo1A Cl3 Mo1B 140.43(7) . . . . ?
C1A Mo1A Cl3 Mo1B -150.74(7) . . . . ?
C5A Mo1A Cl3 Mo1B 111.9(4) . . . . ?
Cl2 Mo1A Cl3 Mo1B -41.85(2) . . . . ?
Cl1 Mo1A Cl3 Mo1B 42.13(3) . . . . ?
C4A Mo1A C1A C7A -87.47(17) . . . . ?
C2A Mo1A C1A C7A -140.1(2) . . . . ?
C6A Mo1A C1A C7A -21.79(16) . . . . ?
C3A Mo1A C1A C7A -118.56(17) . . . . ?
C5A Mo1A C1A C7A -51.31(17) . . . . ?
Cl2 Mo1A C1A C7A 57.29(16) . . . . ?
Cl1 Mo1A C1A C7A -155.7(2) . . . . ?
Cl3 Mo1A C1A C7A 140.03(15) . . . . ?
C4A Mo1A C1A C2A 52.63(16) . . . . ?
C7A Mo1A C1A C2A 140.1(2) . . . . ?
C6A Mo1A C1A C2A 118.31(17) . . . . ?
C3A Mo1A C1A C2A 21.53(15) . . . . ?
C5A Mo1A C1A C2A 88.78(16) . . . . ?
Cl2 Mo1A C1A C2A -162.62(13) . . . . ?
Cl1 Mo1A C1A C2A -15.7(4) . . . . ?
Cl3 Mo1A C1A C2A -79.88(15) . . . . ?
C4A Mo1A C1A C8A 165.1(3) . . . . ?
C2A Mo1A C1A C8A 112.5(3) . . . . ?
C7A Mo1A C1A C8A -107.5(3) . . . . ?
C6A Mo1A C1A C8A -129.2(3) . . . . ?
C3A Mo1A C1A C8A 134.0(3) . . . . ?
C5A Mo1A C1A C8A -158.8(3) . . . . ?
Cl2 Mo1A C1A C8A -50.2(3) . . . . ?
Cl1 Mo1A C1A C8A 96.8(4) . . . . ?
Cl3 Mo1A C1A C8A 32.6(3) . . . . ?
C7A C1A C2A C3A -1.1(5) . . . . ?
C8A C1A C2A C3A -177.8(3) . . . . ?
Mo1A C1A C2A C3A -48.2(3) . . . . ?
C7A C1A C2A Mo1A 47.1(3) . . . . ?
C8A C1A C2A Mo1A -129.6(2) . . . . ?
C4A Mo1A C2A C3A 23.51(14) . . . . ?
C7A Mo1A C2A C3A 120.63(17) . . . . ?
C6A Mo1A C2A C3A 89.67(15) . . . . ?
C1A Mo1A C2A C3A 144.7(2) . . . . ?
C5A Mo1A C2A C3A 53.78(15) . . . . ?
Cl2 Mo1A C2A C3A 172.67(11) . . . . ?
Cl1 Mo1A C2A C3A -40.19(17) . . . . ?
Cl3 Mo1A C2A C3A -116.19(14) . . . . ?
C4A Mo1A C2A C1A -121.24(17) . . . . ?
C7A Mo1A C2A C1A -24.12(15) . . . . ?
C6A Mo1A C2A C1A -55.07(16) . . . . ?
C3A Mo1A C2A C1A -144.7(2) . . . . ?
C5A Mo1A C2A C1A -90.97(16) . . . . ?
Cl2 Mo1A C2A C1A 27.9(2) . . . . ?
Cl1 Mo1A C2A C1A 175.07(12) . . . . ?
Cl3 Mo1A C2A C1A 99.07(15) . . . . ?
C1A C2A C3A C4A 2.6(5) . . . . ?
Mo1A C2A C3A C4A -45.7(2) . . . . ?
C1A C2A C3A C12A 179.3(3) . . . . ?
Mo1A C2A C3A C12A 131.0(2) . . . . ?
C1A C2A C3A Mo1A 48.3(3) . . . . ?
C4A Mo1A C3A C2A -141.5(2) . . . . ?
C7A Mo1A C3A C2A -52.72(15) . . . . ?
C6A Mo1A C3A C2A -89.18(16) . . . . ?
C1A Mo1A C3A C2A -21.57(14) . . . . ?
C5A Mo1A C3A C2A -120.12(16) . . . . ?
Cl2 Mo1A C3A C2A -83.7(9) . . . . ?
Cl1 Mo1A C3A C2A 149.79(13) . . . . ?
Cl3 Mo1A C3A C2A 65.72(14) . . . . ?
C2A Mo1A C3A C4A 141.5(2) . . . . ?
C7A Mo1A C3A C4A 88.83(16) . . . . ?
C6A Mo1A C3A C4A 52.36(16) . . . . ?
C1A Mo1A C3A C4A 119.98(17) . . . . ?
C5A Mo1A C3A C4A 21.43(15) . . . . ?
Cl2 Mo1A C3A C4A 57.8(10) . . . . ?
Cl1 Mo1A C3A C4A -68.66(15) . . . . ?
Cl3 Mo1A C3A C4A -152.73(14) . . . . ?
C4A Mo1A C3A C12A 110.5(3) . . . . ?
C2A Mo1A C3A C12A -107.9(3) . . . . ?
C7A Mo1A C3A C12A -160.6(3) . . . . ?
C6A Mo1A C3A C12A 162.9(3) . . . . ?
C1A Mo1A C3A C12A -129.5(3) . . . . ?
C5A Mo1A C3A C12A 132.0(3) . . . . ?
Cl2 Mo1A C3A C12A 168.4(8) . . . . ?
Cl1 Mo1A C3A C12A 41.9(3) . . . . ?
Cl3 Mo1A C3A C12A -42.2(3) . . . . ?
C2A C3A C4A C5A -3.4(5) . . . . ?
C12A C3A C4A C5A -180.0(3) . . . . ?
Mo1A C3A C4A C5A -49.1(3) . . . . ?
C2A C3A C4A Mo1A 45.7(2) . . . . ?
C12A C3A C4A Mo1A -130.9(2) . . . . ?
C2A Mo1A C4A C5A 121.33(18) . . . . ?
C7A Mo1A C4A C5A 54.73(17) . . . . ?
C6A Mo1A C4A C5A 23.87(16) . . . . ?
C3A Mo1A C4A C5A 144.7(2) . . . . ?
C1A Mo1A C4A C5A 90.78(17) . . . . ?
Cl2 Mo1A C4A C5A -29.3(2) . . . . ?
Cl1 Mo1A C4A C5A -102.43(16) . . . . ?
Cl3 Mo1A C4A C5A -177.71(12) . . . . ?
C2A Mo1A C4A C3A -23.40(15) . . . . ?
C7A Mo1A C4A C3A -89.99(16) . . . . ?
C6A Mo1A C4A C3A -120.85(18) . . . . ?
C1A Mo1A C4A C3A -53.94(16) . . . . ?
C5A Mo1A C4A C3A -144.7(2) . . . . ?
Cl2 Mo1A C4A C3A -174.03(11) . . . . ?
Cl1 Mo1A C4A C3A 112.85(15) . . . . ?
Cl3 Mo1A C4A C3A 37.56(19) . . . . ?
C3A C4A C5A C6A 2.5(5) . . . . ?
Mo1A C4A C5A C6A -46.2(3) . . . . ?
C3A C4A C5A C16A 179.1(3) . . . . ?
Mo1A C4A C5A C16A 130.3(2) . . . . ?
C3A C4A C5A Mo1A 48.7(3) . . . . ?
C4A Mo1A C5A C6A 140.5(3) . . . . ?
C2A Mo1A C5A C6A 87.92(17) . . . . ?
C7A Mo1A C5A C6A 21.84(16) . . . . ?
C3A Mo1A C5A C6A 118.81(19) . . . . ?
C1A Mo1A C5A C6A 51.46(18) . . . . ?
Cl2 Mo1A C5A C6A -58.42(17) . . . . ?
Cl1 Mo1A C5A C6A -142.30(16) . . . . ?
Cl3 Mo1A C5A C6A 149.0(3) . . . . ?
C2A Mo1A C5A C4A -52.55(17) . . . . ?
C7A Mo1A C5A C4A -118.64(18) . . . . ?
C6A Mo1A C5A C4A -140.5(3) . . . . ?
C3A Mo1A C5A C4A -21.66(16) . . . . ?
C1A Mo1A C5A C4A -89.02(17) . . . . ?
Cl2 Mo1A C5A C4A 161.10(14) . . . . ?
Cl1 Mo1A C5A C4A 77.22(16) . . . . ?
Cl3 Mo1A C5A C4A 8.5(5) . . . . ?
C4A Mo1A C5A C16A -111.1(3) . . . . ?
C2A Mo1A C5A C16A -163.7(3) . . . . ?
C7A Mo1A C5A C16A 130.2(3) . . . . ?
C6A Mo1A C5A C16A 108.4(3) . . . . ?
C3A Mo1A C5A C16A -132.8(3) . . . . ?
C1A Mo1A C5A C16A 159.8(3) . . . . ?
Cl2 Mo1A C5A C16A 50.0(3) . . . . ?
Cl1 Mo1A C5A C16A -33.9(3) . . . . ?
Cl3 Mo1A C5A C16A -102.6(4) . . . . ?
C4A C5A C6A C7A -1.1(5) . . . . ?
C16A C5A C6A C7A -177.7(3) . . . . ?
Mo1A C5A C6A C7A -47.0(3) . . . . ?
C4A C5A C6A Mo1A 46.0(2) . . . . ?
C16A C5A C6A Mo1A -130.7(2) . . . . ?
C4A Mo1A C6A C5A -24.03(16) . . . . ?
C2A Mo1A C6A C5A -91.25(17) . . . . ?
C7A Mo1A C6A C5A -144.4(3) . . . . ?
C3A Mo1A C6A C5A -54.83(17) . . . . ?
C1A Mo1A C6A C5A -122.82(19) . . . . ?
Cl2 Mo1A C6A C5A 125.60(16) . . . . ?
Cl1 Mo1A C6A C5A 45.32(18) . . . . ?
Cl3 Mo1A C6A C5A -166.85(14) . . . . ?
C4A Mo1A C6A C7A 120.37(19) . . . . ?
C2A Mo1A C6A C7A 53.15(17) . . . . ?
C3A Mo1A C6A C7A 89.57(17) . . . . ?
C1A Mo1A C6A C7A 21.58(16) . . . . ?
C5A Mo1A C6A C7A 144.4(3) . . . . ?
Cl2 Mo1A C6A C7A -90.01(16) . . . . ?
Cl1 Mo1A C6A C7A -170.29(13) . . . . ?
Cl3 Mo1A C6A C7A -22.5(3) . . . . ?
C2A C1A C7A C6A -0.1(5) . . . . ?
C8A C1A C7A C6A 176.7(3) . . . . ?
Mo1A C1A C7A C6A 46.7(3) . . . . ?
C2A C1A C7A Mo1A -46.9(2) . . . . ?
C8A C1A C7A Mo1A 129.9(2) . . . . ?
C5A C6A C7A C1A 0.5(5) . . . . ?
Mo1A C6A C7A C1A -47.3(3) . . . . ?
C5A C6A C7A Mo1A 47.8(3) . . . . ?
C4A Mo1A C7A C1A 91.70(17) . . . . ?
C2A Mo1A C7A C1A 24.36(16) . . . . ?
C6A Mo1A C7A C1A 144.4(2) . . . . ?
C3A Mo1A C7A C1A 55.09(16) . . . . ?
C5A Mo1A C7A C1A 122.91(18) . . . . ?
Cl2 Mo1A C7A C1A -127.20(15) . . . . ?
Cl1 Mo1A C7A C1A 165.52(14) . . . . ?
Cl3 Mo1A C7A C1A -46.77(17) . . . . ?
C4A Mo1A C7A C6A -52.75(17) . . . . ?
C2A Mo1A C7A C6A -120.08(18) . . . . ?
C3A Mo1A C7A C6A -89.36(17) . . . . ?
C1A Mo1A C7A C6A -144.4(2) . . . . ?
C5A Mo1A C7A C6A -21.54(16) . . . . ?
Cl2 Mo1A C7A C6A 88.35(16) . . . . ?
Cl1 Mo1A C7A C6A 21.1(3) . . . . ?
Cl3 Mo1A C7A C6A 168.78(14) . . . . ?
C7A C1A C8A C9A -53.3(3) . . . . ?
C2A C1A C8A C9A 123.7(3) . . . . ?
Mo1A C1A C8A C9A 33.8(4) . . . . ?
C7A C1A C8A C10A -174.3(3) . . . . ?
C2A C1A C8A C10A 2.7(4) . . . . ?
Mo1A C1A C8A C10A -87.2(3) . . . . ?
C7A C1A C8A C11A 66.3(3) . . . . ?
C2A C1A C8A C11A -116.7(3) . . . . ?
Mo1A C1A C8A C11A 153.4(2) . . . . ?
C2A C3A C12A C13A -169.3(3) . . . . ?
C4A C3A C12A C13A 7.6(4) . . . . ?
Mo1A C3A C12A C13A -81.7(3) . . . . ?
C2A C3A C12A C15A -47.7(4) . . . . ?
C4A C3A C12A C15A 129.2(3) . . . . ?
Mo1A C3A C12A C15A 39.9(4) . . . . ?
C2A C3A C12A C14A 71.6(3) . . . . ?
C4A C3A C12A C14A -111.5(3) . . . . ?
Mo1A C3A C12A C14A 159.2(2) . . . . ?
C6A C5A C16A C17A 174.3(3) . . . . ?
C4A C5A C16A C17A -2.5(4) . . . . ?
Mo1A C5A C16A C17A 86.6(3) . . . . ?
C6A C5A C16A C19A 52.6(3) . . . . ?
C4A C5A C16A C19A -124.2(3) . . . . ?
Mo1A C5A C16A C19A -35.1(4) . . . . ?
C6A C5A C16A C18A -67.0(3) . . . . ?
C4A C5A C16A C18A 116.2(3) . . . . ?
Mo1A C5A C16A C18A -154.8(3) . . . . ?
C4B Mo1B C1B C7B 87.29(18) . . . . ?
C2B Mo1B C1B C7B 139.6(3) . . . . ?
C6B Mo1B C1B C7B 21.48(17) . . . . ?
C5B Mo1B C1B C7B 50.79(18) . . . . ?
C3B Mo1B C1B C7B 117.58(19) . . . . ?
Cl3 Mo1B C1B C7B -58.37(17) . . . . ?
Cl2 Mo1B C1B C7B 152.2(3) . . . . ?
Cl1 Mo1B C1B C7B -141.55(16) . . . . ?
C4B Mo1B C1B C2B -52.26(17) . . . . ?
C7B Mo1B C1B C2B -139.6(3) . . . . ?
C6B Mo1B C1B C2B -118.08(19) . . . . ?
C5B Mo1B C1B C2B -88.77(17) . . . . ?
C3B Mo1B C1B C2B -21.98(16) . . . . ?
Cl3 Mo1B C1B C2B 162.07(15) . . . . ?
Cl2 Mo1B C1B C2B 12.7(4) . . . . ?
Cl1 Mo1B C1B C2B 78.89(16) . . . . ?
C4B Mo1B C1B C8B -163.9(3) . . . . ?
C2B Mo1B C1B C8B -111.6(3) . . . . ?
C7B Mo1B C1B C8B 108.8(3) . . . . ?
C6B Mo1B C1B C8B 130.3(3) . . . . ?
C5B Mo1B C1B C8B 159.6(3) . . . . ?
C3B Mo1B C1B C8B -133.6(3) . . . . ?
Cl3 Mo1B C1B C8B 50.4(3) . . . . ?
Cl2 Mo1B C1B C8B -99.0(4) . . . . ?
Cl1 Mo1B C1B C8B -32.7(3) . . . . ?
C7B C1B C2B C3B 2.1(5) . . . . ?
C8B C1B C2B C3B 179.8(3) . . . . ?
Mo1B C1B C2B C3B 49.8(3) . . . . ?
C7B C1B C2B Mo1B -47.7(3) . . . . ?
C8B C1B C2B Mo1B 130.0(2) . . . . ?
C4B Mo1B C2B C3B -22.43(15) . . . . ?
C7B Mo1B C2B C3B -119.60(18) . . . . ?
C6B Mo1B C2B C3B -88.68(17) . . . . ?
C1B Mo1B C2B C3B -143.9(3) . . . . ?
C5B Mo1B C2B C3B -52.82(17) . . . . ?
Cl3 Mo1B C2B C3B -172.30(12) . . . . ?
Cl2 Mo1B C2B C3B 39.73(19) . . . . ?
Cl1 Mo1B C2B C3B 115.66(15) . . . . ?
C4B Mo1B C2B C1B 121.49(18) . . . . ?
C7B Mo1B C2B C1B 24.32(16) . . . . ?
C6B Mo1B C2B C1B 55.24(17) . . . . ?
C5B Mo1B C2B C1B 91.10(17) . . . . ?
C3B Mo1B C2B C1B 143.9(3) . . . . ?
Cl3 Mo1B C2B C1B -28.4(2) . . . . ?
Cl2 Mo1B C2B C1B -176.35(13) . . . . ?
Cl1 Mo1B C2B C1B -100.42(16) . . . . ?
C1B C2B C3B C4B -6.0(5) . . . . ?
Mo1B C2B C3B C4B 43.6(3) . . . . ?
C1B C2B C3B C12B -179.9(3) . . . . ?
Mo1B C2B C3B C12B -130.3(2) . . . . ?
C1B C2B C3B Mo1B -49.6(3) . . . . ?
C2B Mo1B C3B C4B -143.0(2) . . . . ?
C7B Mo1B C3B C4B -89.53(16) . . . . ?
C6B Mo1B C3B C4B -53.00(16) . . . . ?
C1B Mo1B C3B C4B -120.84(17) . . . . ?
C5B Mo1B C3B C4B -21.85(15) . . . . ?
Cl3 Mo1B C3B C4B -69.6(9) . . . . ?
Cl2 Mo1B C3B C4B 66.44(15) . . . . ?
Cl1 Mo1B C3B C4B 150.80(14) . . . . ?
C4B Mo1B C3B C2B 143.0(2) . . . . ?
C7B Mo1B C3B C2B 53.42(17) . . . . ?
C6B Mo1B C3B C2B 89.95(17) . . . . ?
C1B Mo1B C3B C2B 22.11(16) . . . . ?
C5B Mo1B C3B C2B 121.10(18) . . . . ?
Cl3 Mo1B C3B C2B 73.3(10) . . . . ?
Cl2 Mo1B C3B C2B -150.60(15) . . . . ?
Cl1 Mo1B C3B C2B -66.25(16) . . . . ?
C4B Mo1B C3B C12B -108.7(3) . . . . ?
C2B Mo1B C3B C12B 108.3(4) . . . . ?
C7B Mo1B C3B C12B 161.8(3) . . . . ?
C6B Mo1B C3B C12B -161.7(3) . . . . ?
C1B Mo1B C3B C12B 130.5(3) . . . . ?
C5B Mo1B C3B C12B -130.6(3) . . . . ?
Cl3 Mo1B C3B C12B -178.3(7) . . . . ?
Cl2 Mo1B C3B C12B -42.3(3) . . . . ?
Cl1 Mo1B C3B C12B 42.1(3) . . . . ?
C2B C3B C4B C5B 6.0(5) . . . . ?
C12B C3B C4B C5B 179.9(3) . . . . ?
Mo1B C3B C4B C5B 49.6(3) . . . . ?
C2B C3B C4B Mo1B -43.5(3) . . . . ?
C12B C3B C4B Mo1B 130.4(2) . . . . ?
C2B Mo1B C4B C3B 22.64(15) . . . . ?
C7B Mo1B C4B C3B 89.02(16) . . . . ?
C6B Mo1B C4B C3B 120.12(18) . . . . ?
C1B Mo1B C4B C3B 53.18(16) . . . . ?
C5B Mo1B C4B C3B 144.4(2) . . . . ?
Cl3 Mo1B C4B C3B 172.45(12) . . . . ?
Cl2 Mo1B C4B C3B -115.32(15) . . . . ?
Cl1 Mo1B C4B C3B -39.49(19) . . . . ?
C2B Mo1B C4B C5B -121.76(18) . . . . ?
C7B Mo1B C4B C5B -55.38(17) . . . . ?
C6B Mo1B C4B C5B -24.28(16) . . . . ?
C1B Mo1B C4B C5B -91.22(17) . . . . ?
C3B Mo1B C4B C5B -144.4(2) . . . . ?
Cl3 Mo1B C4B C5B 28.1(2) . . . . ?
Cl2 Mo1B C4B C5B 100.27(16) . . . . ?
Cl1 Mo1B C4B C5B 176.11(12) . . . . ?
C3B C4B C5B C6B -2.2(5) . . . . ?
Mo1B C4B C5B C6B 47.6(3) . . . . ?
C3B C4B C5B C16B 179.5(3) . . . . ?
Mo1B C4B C5B C16B -130.6(2) . . . . ?
C3B C4B C5B Mo1B -49.8(3) . . . . ?
C4B Mo1B C5B C6B -139.7(3) . . . . ?
C2B Mo1B C5B C6B -87.61(18) . . . . ?
C7B Mo1B C5B C6B -21.82(17) . . . . ?
C1B Mo1B C5B C6B -51.04(18) . . . . ?
C3B Mo1B C5B C6B -118.09(19) . . . . ?
Cl3 Mo1B C5B C6B 58.06(17) . . . . ?
Cl2 Mo1B C5B C6B 141.39(16) . . . . ?
Cl1 Mo1B C5B C6B -153.2(3) . . . . ?
C2B Mo1B C5B C4B 52.04(17) . . . . ?
C7B Mo1B C5B C4B 117.83(19) . . . . ?
C6B Mo1B C5B C4B 139.7(3) . . . . ?
C1B Mo1B C5B C4B 88.61(17) . . . . ?
C3B Mo1B C5B C4B 21.56(16) . . . . ?
Cl3 Mo1B C5B C4B -162.29(14) . . . . ?
Cl2 Mo1B C5B C4B -78.96(16) . . . . ?
Cl1 Mo1B C5B C4B -13.5(4) . . . . ?
C4B Mo1B C5B C16B 111.8(3) . . . . ?
C2B Mo1B C5B C16B 163.9(3) . . . . ?
C7B Mo1B C5B C16B -130.4(3) . . . . ?
C6B Mo1B C5B C16B -108.5(3) . . . . ?
C1B Mo1B C5B C16B -159.6(3) . . . . ?
C3B Mo1B C5B C16B 133.4(3) . . . . ?
Cl3 Mo1B C5B C16B -50.5(3) . . . . ?
Cl2 Mo1B C5B C16B 32.8(3) . . . . ?
Cl1 Mo1B C5B C16B 98.3(4) . . . . ?
C4B C5B C6B C7B -0.6(5) . . . . ?
C16B C5B C6B C7B 177.6(3) . . . . ?
Mo1B C5B C6B C7B 46.5(3) . . . . ?
C4B C5B C6B Mo1B -47.2(3) . . . . ?
C16B C5B C6B Mo1B 131.1(2) . . . . ?
C4B Mo1B C6B C5B 24.68(17) . . . . ?
C2B Mo1B C6B C5B 91.59(18) . . . . ?
C7B Mo1B C6B C5B 144.5(3) . . . . ?
C1B Mo1B C6B C5B 123.33(19) . . . . ?
C3B Mo1B C6B C5B 55.24(18) . . . . ?
Cl3 Mo1B C6B C5B -126.17(16) . . . . ?
Cl2 Mo1B C6B C5B -45.68(19) . . . . ?
Cl1 Mo1B C6B C5B 166.60(15) . . . . ?
C4B Mo1B C6B C7B -119.79(19) . . . . ?
C2B Mo1B C6B C7B -52.87(18) . . . . ?
C1B Mo1B C6B C7B -21.14(17) . . . . ?
C5B Mo1B C6B C7B -144.5(3) . . . . ?
C3B Mo1B C6B C7B -89.23(18) . . . . ?
Cl3 Mo1B C6B C7B 89.36(17) . . . . ?
Cl2 Mo1B C6B C7B 169.86(14) . . . . ?
Cl1 Mo1B C6B C7B 22.1(3) . . . . ?
C2B C1B C7B C6B 1.1(5) . . . . ?
C8B C1B C7B C6B -176.6(3) . . . . ?
Mo1B C1B C7B C6B -46.2(3) . . . . ?
C2B C1B C7B Mo1B 47.4(3) . . . . ?
C8B C1B C7B Mo1B -130.4(2) . . . . ?
C5B C6B C7B C1B -0.4(5) . . . . ?
Mo1B C6B C7B C1B 46.7(3) . . . . ?
C5B C6B C7B Mo1B -47.1(3) . . . . ?
C4B Mo1B C7B C1B -91.79(18) . . . . ?
C2B Mo1B C7B C1B -24.76(17) . . . . ?
C6B Mo1B C7B C1B -145.0(3) . . . . ?
C5B Mo1B C7B C1B -123.57(19) . . . . ?
C3B Mo1B C7B C1B -55.80(18) . . . . ?
Cl3 Mo1B C7B C1B 125.89(16) . . . . ?
Cl2 Mo1B C7B C1B -166.13(15) . . . . ?
Cl1 Mo1B C7B C1B 45.57(19) . . . . ?
C4B Mo1B C7B C6B 53.26(18) . . . . ?
C2B Mo1B C7B C6B 120.29(19) . . . . ?
C1B Mo1B C7B C6B 145.0(3) . . . . ?
C5B Mo1B C7B C6B 21.48(17) . . . . ?
C3B Mo1B C7B C6B 89.25(18) . . . . ?
Cl3 Mo1B C7B C6B -89.06(17) . . . . ?
Cl2 Mo1B C7B C6B -21.1(3) . . . . ?
Cl1 Mo1B C7B C6B -169.38(14) . . . . ?
C7B C1B C8B C9B 49.2(4) . . . . ?
C2B C1B C8B C9B -128.6(3) . . . . ?
Mo1B C1B C8B C9B -39.1(4) . . . . ?
C7B C1B C8B C10B 169.8(3) . . . . ?
C2B C1B C8B C10B -8.1(4) . . . . ?
Mo1B C1B C8B C10B 81.4(4) . . . . ?
C7B C1B C8B C11B -72.1(4) . . . . ?
C2B C1B C8B C11B 110.0(3) . . . . ?
Mo1B C1B C8B C11B -160.5(3) . . . . ?
C4B C3B C12B C13B 154.0(6) . . . . ?
C2B C3B C12B C13B -31.6(6) . . . . ?
Mo1B C3B C12B C13B -118.6(6) . . . . ?
C4B C3B C12B C15B -81.3(4) . . . . ?
C2B C3B C12B C15B 93.0(4) . . . . ?
Mo1B C3B C12B C15B 6.0(5) . . . . ?
C4B C3B C12B C14B 34.5(5) . . . . ?
C2B C3B C12B C14B -151.1(5) . . . . ?
Mo1B C3B C12B C14B 121.8(5) . . . . ?
C6B C5B C16B C18B -174.6(3) . . . . ?
C4B C5B C16B C18B 3.8(4) . . . . ?
Mo1B C5B C16B C18B -86.1(4) . . . . ?
C6B C5B C16B C19B 66.3(4) . . . . ?
C4B C5B C16B C19B -115.3(3) . . . . ?
Mo1B C5B C16B C19B 154.8(3) . . . . ?
C6B C5B C16B C17B -52.4(4) . . . . ?
C4B C5B C16B C17B 125.9(3) . . . . ?
Mo1B C5B C16B C17B 36.1(4) . . . . ?
C21 C21 C22 C23 -179.5(5) 2_875 . . . ?
